data_4505902
loop_
_publ_author_name
'Nishiguchi, Noriaki'
'Kinuta, Takafumi'
'Sato, Tomohiro'
'Nakano, Yoko'
'Harada, Takunori'
'Tajima, Nobuo'
'Fujiki, Michiya'
'Kuroda, Reiko'
'Matsubara, Yoshio'
'Imai, Yoshitane'

_publ_section_title
;
 Novel Means of Controlling the Solid-State Circular Dichroism Property in
 a Supramolecular Organic Fluorophore Comprising
 4-[2-(Methylphenyl)ethynyl]benzoic Acid by Varying the Position of the
 Methyl Substituent
;
_journal_issue 4
_journal_name_full 'Crystal Growth &amp; Design'
_journal_page_first 1859
_journal_paper_doi 10.1021/cg201496j
_journal_volume 12
_journal_year 2012
_chemical_absolute_configuration rm
_chemical_formula_sum 'C24 H23 N O2'
_chemical_formula_weight 357.43
_chemical_name_systematic
;
 ?
;
_space_group_IT_number 4
_symmetry_cell_setting monoclinic
_symmetry_space_group_name_Hall 'P 2yb'
_symmetry_space_group_name_H-M 'P 1 21 1'
_atom_sites_solution_hydrogens geom
_atom_sites_solution_primary direct
_atom_sites_solution_secondary difmap
_audit_creation_method SHELXL-97
_cell_angle_alpha 90.00
_cell_angle_beta 92.607(3)
_cell_angle_gamma 90.00
_cell_formula_units_Z 2
_cell_length_a 7.2507(17)
_cell_length_b 6.0916(15)
_cell_length_c 22.013(5)
_cell_measurement_reflns_used 5161
_cell_measurement_temperature 100(2)
_cell_measurement_theta_max 31.22
_cell_measurement_theta_min 2.92
_cell_volume 971.3(4)
_computing_structure_refinement 'SHELXL-97 (Sheldrick, 2008)'
_computing_structure_solution 'SHELXS-97 (Sheldrick, 2008)'
_diffrn_ambient_temperature 100(2)
_diffrn_measured_fraction_theta_full 0.971
_diffrn_measured_fraction_theta_max 0.877
_diffrn_measurement_device_type 'Rigaku Saturn'
_diffrn_measurement_method \w-scans
_diffrn_radiation_monochromator graphite
_diffrn_radiation_source 'fine-focus sealed tube'
_diffrn_radiation_type MoK\a
_diffrn_radiation_wavelength 0.71075
_diffrn_reflns_av_R_equivalents 0.0247
_diffrn_reflns_av_sigmaI/netI 0.0323
_diffrn_reflns_limit_h_max 10
_diffrn_reflns_limit_h_min -10
_diffrn_reflns_limit_k_max 8
_diffrn_reflns_limit_k_min -8
_diffrn_reflns_limit_l_max 31
_diffrn_reflns_limit_l_min -25
_diffrn_reflns_number 8724
_diffrn_reflns_theta_full 25.00
_diffrn_reflns_theta_max 31.22
_diffrn_reflns_theta_min 2.92
_exptl_absorpt_coefficient_mu 0.077
_exptl_absorpt_correction_T_max 0.9878
_exptl_absorpt_correction_T_min 0.9720
_exptl_absorpt_correction_type empirical
_exptl_absorpt_process_details multi-scan
_exptl_crystal_colour Colorless
_exptl_crystal_density_diffrn 1.222
_exptl_crystal_density_method 'not measured'
_exptl_crystal_description Prism
_exptl_crystal_F_000 380
_exptl_crystal_size_max 0.37
_exptl_crystal_size_mid 0.20
_exptl_crystal_size_min 0.16
_refine_diff_density_max 0.337
_refine_diff_density_min -0.193
_refine_diff_density_rms 0.045
_refine_ls_abs_structure_details 'Flack H D (1983), Acta Cryst. A39, 876-881'
_refine_ls_abs_structure_Flack -0.9(9)
_refine_ls_extinction_method none
_refine_ls_goodness_of_fit_ref 1.103
_refine_ls_hydrogen_treatment constr
_refine_ls_matrix_type full
_refine_ls_number_parameters 247
_refine_ls_number_reflns 5161
_refine_ls_number_restraints 1
_refine_ls_restrained_S_all 1.103
_refine_ls_R_factor_all 0.0413
_refine_ls_R_factor_gt 0.0391
_refine_ls_shift/su_max 0.001
_refine_ls_shift/su_mean 0.000
_refine_ls_structure_factor_coef Fsqd
_refine_ls_weighting_details 'calc w=1/[\s^2^(Fo^2^)+(0.0723P)^2^+0.0499P] where P=(Fo^2^+2Fc^2^)/3'
_refine_ls_weighting_scheme calc
_refine_ls_wR_factor_gt 0.1064
_refine_ls_wR_factor_ref 0.1080
_reflns_number_gt 4872
_reflns_number_total 5161
_reflns_threshold_expression >2\s(I)
_cod_data_source_file cg201496j_si_002.cif
_cod_data_source_block im1527a
_cod_original_cell_volume 971.2(4)
_cod_original_sg_symbol_H-M P21
_cod_database_code 4505902

loop_
_symmetry_equiv_pos_as_xyz
'x, y, z'
'-x, y+1/2, -z'

loop_
_atom_site_label
_atom_site_type_symbol
_atom_site_fract_x
_atom_site_fract_y
_atom_site_fract_z
_atom_site_U_iso_or_equiv
_atom_site_adp_type
_atom_site_occupancy
_atom_site_symmetry_multiplicity
_atom_site_calc_flag
_atom_site_refinement_flags
C1 C 0.83606(15) 0.98674(19) 0.17126(5) 0.0157(2) Uani 1 1 d .
C2 C 0.87491(16) 0.8401(2) 0.21911(5) 0.0181(2) Uani 1 1 d .
H2 H 0.9147 0.6951 0.2107 0.022 Uiso 1 1 calc R
C3 C 0.85545(17) 0.9060(2) 0.27886(5) 0.0180(2) Uani 1 1 d .
H3 H 0.8850 0.8072 0.3112 0.022 Uiso 1 1 calc R
C4 C 0.79221(15) 1.1187(2) 0.29162(5) 0.0164(2) Uani 1 1 d .
C5 C 0.75043(16) 1.2630(2) 0.24343(5) 0.0179(2) Uani 1 1 d .
H5 H 0.7044 1.4056 0.2515 0.021 Uiso 1 1 calc R
C6 C 0.77612(16) 1.1983(2) 0.18368(5) 0.0180(2) Uani 1 1 d .
H6 H 0.7526 1.2990 0.1513 0.022 Uiso 1 1 calc R
C7 C 0.86313(16) 0.9102(2) 0.10706(5) 0.0185(2) Uani 1 1 d .
C8 C 0.77612(16) 1.1887(2) 0.35361(5) 0.0177(2) Uani 1 1 d .
C9 C 0.77099(16) 1.2434(2) 0.40591(6) 0.0172(2) Uani 1 1 d .
C10 C 0.77282(15) 1.30774(18) 0.46868(5) 0.0144(2) Uani 1 1 d .
C11 C 0.84379(15) 1.1624(2) 0.51326(5) 0.0168(2) Uani 1 1 d .
H11 H 0.8837 1.0201 0.5020 0.020 Uiso 1 1 calc R
C12 C 0.85579(15) 1.2266(2) 0.57406(5) 0.0190(2) Uani 1 1 d .
H12 H 0.9052 1.1288 0.6042 0.023 Uiso 1 1 calc R
C13 C 0.79553(16) 1.4333(2) 0.59045(5) 0.0201(2) Uani 1 1 d .
H13 H 0.8043 1.4771 0.6319 0.024 Uiso 1 1 calc R
C14 C 0.72236(16) 1.5769(2) 0.54655(5) 0.0186(2) Uani 1 1 d .
H14 H 0.6799 1.7173 0.5585 0.022 Uiso 1 1 calc R
C15 C 0.71033(15) 1.51784(19) 0.48502(5) 0.0159(2) Uani 1 1 d .
C16 C 0.63709(16) 1.6747(2) 0.43707(5) 0.0199(2) Uani 1 1 d .
H16A H 0.5831 1.8026 0.4566 0.030 Uiso 1 1 calc R
H16B H 0.5422 1.6012 0.4113 0.030 Uiso 1 1 calc R
H16C H 0.7382 1.7224 0.4121 0.030 Uiso 1 1 calc R
C21 C 0.29998(17) 0.5199(2) 0.14296(6) 0.0227(2) Uani 1 1 d .
C22 C 0.37274(19) 0.7097(3) 0.16972(7) 0.0306(3) Uani 1 1 d .
H22 H 0.4147 0.8252 0.1448 0.037 Uiso 1 1 calc R
C23 C 0.3846(2) 0.7317(3) 0.23267(8) 0.0372(4) Uani 1 1 d .
H23 H 0.4348 0.8617 0.2506 0.045 Uiso 1 1 calc R
C24 C 0.32352(19) 0.5650(3) 0.26901(7) 0.0375(4) Uani 1 1 d .
H24 H 0.3311 0.5807 0.3120 0.045 Uiso 1 1 calc R
C25 C 0.2508(2) 0.3738(3) 0.24292(6) 0.0317(3) Uani 1 1 d .
H25 H 0.2086 0.2593 0.2681 0.038 Uiso 1 1 calc R
C26 C 0.23999(18) 0.3504(3) 0.17976(6) 0.0252(3) Uani 1 1 d .
H26 H 0.1918 0.2192 0.1619 0.030 Uiso 1 1 calc R
C27 C 0.28996(18) 0.5005(3) 0.07423(6) 0.0257(3) Uani 1 1 d .
H27 H 0.3226 0.6468 0.0571 0.031 Uiso 1 1 calc R
N27 N 0.09660(14) 0.44649(18) 0.05175(4) 0.0200(2) Uani 1 1 d .
H27A H 0.0898 0.4490 0.0104 0.030 Uiso 1 1 calc R
H27B H 0.0171 0.5473 0.0663 0.030 Uiso 1 1 calc R
H27C H 0.0658 0.3104 0.0650 0.030 Uiso 1 1 calc R
C28 C 0.4223(2) 0.3327(4) 0.05008(7) 0.0426(4) Uani 1 1 d .
H28A H 0.3952 0.1880 0.0669 0.064 Uiso 1 1 calc R
H28B H 0.5493 0.3744 0.0620 0.064 Uiso 1 1 calc R
H28C H 0.4079 0.3272 0.0056 0.064 Uiso 1 1 calc R
O1 O 0.83280(13) 0.71246(16) 0.09504(4) 0.02287(19) Uani 1 1 d .
O2 O 0.91768(16) 1.05017(18) 0.06933(4) 0.0300(2) Uani 1 1 d .

loop_
_atom_site_aniso_label
_atom_site_aniso_U_11
_atom_site_aniso_U_22
_atom_site_aniso_U_33
_atom_site_aniso_U_23
_atom_site_aniso_U_13
_atom_site_aniso_U_12
C1 0.0187(5) 0.0170(5) 0.0113(4) -0.0018(4) 0.0015(4) -0.0014(4)
C2 0.0224(5) 0.0169(5) 0.0151(5) 0.0001(4) 0.0015(4) 0.0007(4)
C3 0.0236(5) 0.0178(5) 0.0127(5) 0.0017(4) 0.0003(4) 0.0012(4)
C4 0.0169(5) 0.0192(5) 0.0129(5) -0.0012(4) -0.0001(4) -0.0011(4)
C5 0.0218(5) 0.0170(5) 0.0149(5) -0.0003(4) 0.0010(4) 0.0019(4)
C6 0.0218(5) 0.0183(5) 0.0138(5) 0.0016(4) -0.0001(4) 0.0012(4)
C7 0.0204(5) 0.0219(6) 0.0134(5) -0.0020(4) 0.0009(4) -0.0009(4)
C8 0.0202(5) 0.0171(5) 0.0157(5) -0.0001(4) 0.0010(4) -0.0007(4)
C9 0.0178(5) 0.0173(5) 0.0164(5) 0.0002(4) 0.0003(4) 0.0002(4)
C10 0.0145(4) 0.0158(5) 0.0127(5) -0.0018(4) 0.0006(4) -0.0006(4)
C11 0.0159(5) 0.0182(5) 0.0163(5) 0.0004(4) 0.0015(4) -0.0002(4)
C12 0.0181(5) 0.0255(6) 0.0134(5) 0.0019(4) -0.0011(4) -0.0023(4)
C13 0.0208(5) 0.0258(6) 0.0137(5) -0.0040(4) 0.0013(4) -0.0047(5)
C14 0.0192(5) 0.0188(5) 0.0180(5) -0.0049(4) 0.0032(4) -0.0026(4)
C15 0.0148(5) 0.0168(5) 0.0161(5) -0.0005(4) 0.0012(4) -0.0010(4)
C16 0.0209(5) 0.0194(5) 0.0194(5) 0.0016(4) 0.0000(4) 0.0035(4)
C21 0.0208(5) 0.0312(7) 0.0162(5) -0.0022(5) 0.0017(4) -0.0016(5)
C22 0.0253(6) 0.0342(8) 0.0321(7) -0.0052(6) -0.0006(5) -0.0033(6)
C23 0.0254(6) 0.0486(9) 0.0368(8) -0.0212(7) -0.0063(6) 0.0018(6)
C24 0.0232(6) 0.0685(12) 0.0205(6) -0.0155(7) -0.0034(5) 0.0106(7)
C25 0.0258(6) 0.0523(10) 0.0171(6) 0.0064(6) 0.0021(5) 0.0044(6)
C26 0.0242(6) 0.0335(7) 0.0178(5) -0.0001(5) 0.0001(4) -0.0033(5)
C27 0.0244(6) 0.0360(7) 0.0168(5) 0.0026(5) 0.0027(4) -0.0030(5)
N27 0.0271(5) 0.0199(5) 0.0130(4) -0.0008(4) 0.0007(4) 0.0007(4)
C28 0.0349(8) 0.0727(12) 0.0202(6) -0.0044(8) 0.0027(5) 0.0162(8)
O1 0.0300(4) 0.0207(4) 0.0180(4) -0.0040(3) 0.0025(3) -0.0002(4)
O2 0.0479(6) 0.0294(5) 0.0132(4) -0.0017(4) 0.0059(4) -0.0129(5)

loop_
_atom_type_symbol
_atom_type_description
_atom_type_scat_dispersion_real
_atom_type_scat_dispersion_imag
_atom_type_scat_source
C C 0.0033 0.0016 'International Tables Vol C Tables 4.2.6.8 and 6.1.1.4'
H H 0.0000 0.0000 'International Tables Vol C Tables 4.2.6.8 and 6.1.1.4'
N N 0.0061 0.0033 'International Tables Vol C Tables 4.2.6.8 and 6.1.1.4'
O O 0.0106 0.0060 'International Tables Vol C Tables 4.2.6.8 and 6.1.1.4'

loop_
_geom_angle_atom_site_label_1
_geom_angle_atom_site_label_2
_geom_angle_atom_site_label_3
_geom_angle
C6 C1 C2 119.82(10)
C6 C1 C7 121.69(10)
C2 C1 C7 118.48(11)
C3 C2 C1 120.15(11)
C2 C3 C4 120.24(11)
C5 C4 C3 119.22(10)
C5 C4 C8 120.53(11)
C3 C4 C8 120.22(10)
C6 C5 C4 120.25(11)
C1 C6 C5 120.26(11)
O1 C7 O2 124.54(12)
O1 C7 C1 117.82(11)
O2 C7 C1 117.63(11)
C9 C8 C4 176.91(12)
C8 C9 C10 177.68(12)
C11 C10 C15 120.44(10)
C11 C10 C9 119.23(10)
C15 C10 C9 120.28(10)
C12 C11 C10 120.00(11)
C13 C12 C11 119.89(11)
C12 C13 C14 120.37(11)
C13 C14 C15 121.02(11)
C14 C15 C10 118.27(11)
C14 C15 C16 121.36(11)
C10 C15 C16 120.35(10)
C22 C21 C26 119.47(12)
C22 C21 C27 119.19(13)
C26 C21 C27 121.33(13)
C21 C22 C23 120.48(15)
C24 C23 C22 120.03(15)
C23 C24 C25 120.18(13)
C24 C25 C26 119.97(15)
C21 C26 C25 119.86(14)
N27 C27 C28 109.46(13)
N27 C27 C21 110.34(10)
C28 C27 C21 113.61(12)

loop_
_geom_bond_atom_site_label_1
_geom_bond_atom_site_label_2
_geom_bond_distance
C1 C6 1.3911(17)
C1 C2 1.4001(16)
C1 C7 1.5093(15)
C2 C3 1.3887(16)
C3 C4 1.4068(17)
C4 C5 1.4003(16)
C4 C8 1.4394(16)
C5 C6 1.3937(16)
C7 O1 1.2505(16)
C7 O2 1.2663(16)
C8 C9 1.2009(17)
C9 C10 1.4356(15)
C10 C11 1.4021(16)
C10 C15 1.4098(16)
C11 C12 1.3932(16)
C12 C13 1.3860(19)
C13 C14 1.3908(18)
C14 C15 1.4002(15)
C15 C16 1.5026(16)
C21 C22 1.391(2)
C21 C26 1.394(2)
C21 C27 1.5158(17)
C22 C23 1.391(2)
C23 C24 1.378(3)
C24 C25 1.392(3)
C25 C26 1.3963(18)
C27 N27 1.5018(16)
C27 C28 1.515(2)
